data_2011210
loop_
_publ_author_name
'Kani, Yoshiyuki'
'Tsuchimoto, Masanobu'
'Ohba, Shigeru'
'Matsushima, Hideaki'
'Tokii, Tadashi'

_publ_section_title
;<i>catena</i>-Poly[[tetrakis(\m-3,3-dimethylbutyrato-<i>O</i>:<i>O</i>')dicopper(II)]-\m-3,3-dimethylbutyrato-<i>O</i>:<i>O</i>'-[bis(2,6-dimethylpyridine-<i>N</i>)copper(II)]-\m-3,3-dimethylbutyrato-<i>O</i>:<i>O</i>']
 and
 tetrakis(\m-2,2-dimethylpropanoato-<i>O</i>:<i>O</i>')bis[(2,6-dimethylpyridine-<i>N</i>)copper(II)]
;
_journal_issue 8
_journal_name_full 'Acta Crystallographica Section C'
_journal_page_first 923
_journal_page_last 925
_journal_paper_doi 10.1107/S0108270100006697
_journal_volume 56
_journal_year 2000
_chemical_formula_iupac '[Cu3 (C6 H11 O2)6 (C7 H9 N)2]'
_chemical_formula_sum 'C50 H84 Cu3 N2 O12'
_chemical_formula_weight 1095.86
_space_group_IT_number 2
_symmetry_cell_setting triclinic
_symmetry_space_group_name_Hall '-P 1'
_symmetry_space_group_name_H-M 'P -1'
_cell_angle_alpha 94.640(10)
_cell_angle_beta 102.510(10)
_cell_angle_gamma 109.320(10)
_cell_formula_units_Z 1
_cell_length_a 12.525(2)
_cell_length_b 12.736(2)
_cell_length_c 10.033(2)
_cell_measurement_reflns_used 25
_cell_measurement_temperature 298
_cell_measurement_theta_max 15
_cell_measurement_theta_min 10
_cell_volume 1454.1(5)
_computing_cell_refinement 'MSC/AFC Diffractometer Control Software'
_computing_data_collection
;
MSC/AFC Diffractometer Control Software
(Molecular Structure Corporation, 1993)
;
_computing_data_reduction 'TEXSAN (Molecular Structure Corporation, 1999)'
_computing_publication_material TEXSAN
_computing_structure_refinement TEXSAN
_computing_structure_solution 'SIR92 (Altomare et al., 1994)'
_diffrn_measured_fraction_theta_full 1.000
_diffrn_measured_fraction_theta_max 1.000
_diffrn_measurement_device_type 'Rigaku AFC-7R'
_diffrn_measurement_method \q/2\q
_diffrn_radiation_type 'Mo K\a'
_diffrn_radiation_wavelength .71073
_diffrn_reflns_av_R_equivalents .021
_diffrn_reflns_limit_h_max 16
_diffrn_reflns_limit_h_min 0
_diffrn_reflns_limit_k_max 17
_diffrn_reflns_limit_k_min -17
_diffrn_reflns_limit_l_max 13
_diffrn_reflns_limit_l_min -13
_diffrn_reflns_number 6956
_diffrn_reflns_theta_full 27.5
_diffrn_reflns_theta_max 27.5
_diffrn_standards_decay_% 0
_diffrn_standards_interval_count 150
_diffrn_standards_number 3
_exptl_absorpt_coefficient_mu 1.141
_exptl_absorpt_correction_T_max .753
_exptl_absorpt_correction_T_min .472
_exptl_absorpt_correction_type integration
_exptl_absorpt_process_details '(Coppens et al., 1965)'
_exptl_crystal_colour blue
_exptl_crystal_density_diffrn 1.251
_exptl_crystal_density_method 'not measured'
_exptl_crystal_description prism
_exptl_crystal_size_max .4
_exptl_crystal_size_mid .1
_exptl_crystal_size_min .1
_refine_diff_density_max .41
_refine_diff_density_min -.61
_refine_ls_extinction_method none
_refine_ls_goodness_of_fit_ref 1.08
_refine_ls_hydrogen_treatment constr
_refine_ls_number_parameters 304
_refine_ls_number_reflns 6651
_refine_ls_R_factor_gt .045
_refine_ls_shift/su_max .006
_refine_ls_structure_factor_coef Fsqd
_refine_ls_weighting_details 'w = 1/{\s^2^Fo^2^ + [0.05(Fo^2^ + 2Fc^2^)/3]^2^}'
_refine_ls_weighting_scheme calc
_refine_ls_wR_factor_ref .115
_reflns_number_gt 4193
_reflns_number_total 6651
_reflns_threshold_expression 'I > 2\s(I)'
_cod_data_source_file gd1098.cif
_cod_data_source_block I
_cod_database_code 2011210

loop_
_symmetry_equiv_pos_as_xyz
x,y,z
-x,-y,-z

loop_
_atom_site_label
_atom_site_fract_x
_atom_site_fract_y
_atom_site_fract_z
_atom_site_U_iso_or_equiv
_atom_site_adp_type
_atom_site_occupancy
_atom_site_type_symbol
Cu1 .39771(3) -.01312(3) .02690(4) .03660(10) Uani 1.00 Cu
Cu2 0 0 0 .0373(2) Uani 1.00 Cu
O1 .4572(2) .1533(2) .0615(3) .0577(8) Uani 1.00 O
O2 .6285(2) .1745(2) .0140(3) .0549(8) Uani 1.00 O
O3 .3478(2) -.0095(2) -.1720(2) .0528(7) Uani 1.00 O
O4 .5191(2) .0105(2) -.2182(2) .0494(7) Uani 1.00 O
O5 .2223(2) -.0375(2) .0512(2) .0474(7) Uani 1.00 O
O6 .0631(2) -.0846(2) .1269(2) .0459(7) Uani 1.00 O
N1 .0861(2) .1482(2) .1369(3) .0476(8) Uani 1.00 N
C1 .5562(3) .2117(3) .0473(4) .0483(10) Uani 1.00 C
C2 .5913(4) .3390(3) .0746(5) .0670(10) Uani 1.00 C
C3 .6623(4) .3959(4) .2214(5) .0750(10) Uani 1.00 C
C4 .6890(6) .5217(4) .2334(7) .122(2) Uani 1.00 C
C5 .7745(6) .3749(6) .2594(8) .140(3) Uani 1.00 C
C6 .5900(7) .3501(6) .3214(7) .157(3) Uani 1.00 C
C7 .4136(3) .0026(3) -.2518(3) .0402(8) Uani 1.00 C
C8 .3630(3) .0112(3) -.4003(3) .0453(9) Uani 1.00 C
C9 .3677(3) .1309(3) -.4251(4) .0490(10) Uani 1.00 C
C10 .3247(4) .1264(4) -.5803(4) .0680(10) Uani 1.00 C
C11 .2911(5) .1686(4) -.3509(5) .087(2) Uani 1.00 C
C12 .4938(4) .2136(4) -.3737(5) .085(2) Uani 1.00 C
C13 .1618(3) -.0919(3) .1225(3) .0399(9) Uani 1.00 C
C14 .2032(3) -.1699(3) .2079(4) .0490(10) Uani 1.00 C
C15 .1138(3) -.2806(3) .2240(4) .0600(10) Uani 1.00 C
C16 .0335(5) -.3444(4) .0878(7) .107(2) Uani 1.00 C
C17 .0414(5) -.2575(5) .3207(6) .098(2) Uani 1.00 C
C18 .1813(5) -.3517(5) .2887(7) .111(2) Uani 1.00 C
C19 .1754(3) .2305(3) .1093(4) .0520(10) Uani 1.00 C
C20 .2279(4) .3344(4) .1951(5) .0750(10) Uani 1.00 C
C21 .1902(5) .3547(4) .3086(5) .082(2) Uani 1.00 C
C22 .1013(5) .2720(4) .3367(5) .076(2) Uani 1.00 C
C23 .0488(3) .1677(3) .2497(4) .0560(10) Uani 1.00 C
C24 .2145(3) .2074(3) -.0151(5) .0620(10) Uani 1.00 C
C25 -.0476(4) .0746(4) .2784(4) .0710(10) Uani 1.00 C
H1 .6373 .3698 .0123 .0800 Uiso 1.00 H
H2 .5211 .3564 .0558 .0800 Uiso 1.00 H
H3 .7307 .5576 .3269 .1458 Uiso 1.00 H
H4 .7362 .5516 .1720 .1458 Uiso 1.00 H
H5 .6170 .5357 .2089 .1458 Uiso 1.00 H
H6 .7581 .2951 .2520 .1679 Uiso 1.00 H
H7 .8216 .4049 .1978 .1679 Uiso 1.00 H
H8 .8162 .4109 .3528 .1679 Uiso 1.00 H
H9 .6327 .3875 .4140 .1881 Uiso 1.00 H
H10 .5175 .3633 .2976 .1881 Uiso 1.00 H
H11 .5738 .2705 .3157 .1881 Uiso 1.00 H
H12 .4059 -.0130 -.4570 .0543 Uiso 1.00 H
H13 .2825 -.0384 -.4281 .0543 Uiso 1.00 H
H14 .3273 .2000 -.5984 .0813 Uiso 1.00 H
H15 .3741 .1027 -.6271 .0813 Uiso 1.00 H
H16 .2457 .0738 -.6131 .0813 Uiso 1.00 H
H17 .3189 .1718 -.2531 .1046 Uiso 1.00 H
H18 .2935 .2420 -.3694 .1046 Uiso 1.00 H
H19 .2120 .1159 -.3829 .1046 Uiso 1.00 H
H20 .5214 .2160 -.2760 .1021 Uiso 1.00 H
H21 .5424 .1894 -.4214 .1021 Uiso 1.00 H
H22 .4970 .2874 -.3912 .1021 Uiso 1.00 H
H23 .2582 -.1893 .1670 .0588 Uiso 1.00 H
H24 .2426 -.1279 .2993 .0588 Uiso 1.00 H
H25 -.0096 -.3001 .0467 .1289 Uiso 1.00 H
H26 .0785 -.3599 .0277 .1289 Uiso 1.00 H
H27 -.0201 -.4141 .1012 .1289 Uiso 1.00 H
H28 .0930 -.2170 .4087 .1180 Uiso 1.00 H
H29 -.0021 -.2132 .2805 .1180 Uiso 1.00 H
H30 -.0118 -.3277 .3333 .1180 Uiso 1.00 H
H31 .1273 -.4214 .3015 .1329 Uiso 1.00 H
H32 .2264 -.3672 .2287 .1329 Uiso 1.00 H
H33 .2329 -.3112 .3767 .1329 Uiso 1.00 H
H34 .2910 .3923 .1744 .0897 Uiso 1.00 H
H35 .2262 .4267 .3681 .0989 Uiso 1.00 H
H36 .0743 .2853 .4168 .0914 Uiso 1.00 H
H37 .2397 .1442 -.0088 .0750 Uiso 1.00 H
H38 .1507 .1906 -.0961 .0750 Uiso 1.00 H
H39 .2783 .2725 -.0212 .0750 Uiso 1.00 H
H40 -.0655 .0994 .3610 .0851 Uiso 1.00 H
H41 -.1159 .0533 .2019 .0851 Uiso 1.00 H
H42 -.0238 .0109 .2907 .0851 Uiso 1.00 H

loop_
_atom_site_aniso_label
_atom_site_aniso_U_11
_atom_site_aniso_U_22
_atom_site_aniso_U_33
_atom_site_aniso_U_12
_atom_site_aniso_U_13
_atom_site_aniso_U_23
Cu1 .0316(2) .0394(2) .0408(2) .0139(2) .0093(2) .0128(2)
Cu2 .0322(3) .0418(3) .0457(3) .0181(3) .0151(3) .0147(3)
O1 .0510(10) .0440(10) .080(2) .0220(10) .0140(10) .0110(10)
O2 .058(2) .0400(10) .067(2) .0150(10) .0230(10) .0070(10)
O3 .0380(10) .079(2) .0450(10) .0210(10) .0110(10) .0230(10)
O4 .0430(10) .066(2) .0450(10) .0260(10) .0110(10) .0170(10)
O5 .0410(10) .0540(10) .0590(10) .0230(10) .0210(10) .0270(10)
O6 .0380(10) .0500(10) .0590(10) .0200(10) .0190(10) .0220(10)
N1 .0430(10) .051(2) .054(2) .0240(10) .0100(10) .0120(10)
C1 .053(2) .036(2) .048(2) .013(2) .002(2) .010(2)
C2 .084(3) .040(2) .078(3) .021(2) .024(2) .016(2)
C3 .082(3) .046(2) .080(3) .003(2) .020(3) -.002(2)
C4 .147(5) .048(3) .137(5) .007(3) .027(4) -.015(3)
C5 .104(5) .108(5) .157(6) .027(4) -.035(4) -.025(5)
C6 .200(8) .128(6) .093(5) -.019(5) .074(5) -.015(4)
C7 .040(2) .038(2) .041(2) .0150(10) .0060(10) .0080(10)
C8 .047(2) .049(2) .039(2) .020(2) .0060(10) .0080(10)
C9 .056(2) .051(2) .043(2) .023(2) .011(2) .013(2)
C10 .085(3) .077(3) .048(2) .038(3) .009(2) .023(2)
C11 .136(5) .087(3) .089(3) .078(4) .061(3) .039(3)
C12 .082(3) .066(3) .084(3) .006(2) .000(3) .033(3)
C13 .037(2) .040(2) .044(2) .0150(10) .0110(10) .0100(10)
C14 .039(2) .050(2) .061(2) .017(2) .013(2) .026(2)
C15 .051(2) .047(2) .080(3) .014(2) .011(2) .028(2)
C16 .117(4) .049(3) .127(5) .027(3) -.016(4) -.004(3)
C17 .086(4) .110(4) .118(4) .033(3) .054(3) .062(4)
C18 .084(3) .083(4) .181(6) .038(3) .029(4) .087(4)
C19 .044(2) .046(2) .068(2) .020(2) .008(2) .019(2)
C20 .068(3) .050(3) .089(3) .012(2) -.003(2) .018(2)
C21 .100(4) .055(3) .075(3) .026(3) -.003(3) -.003(2)
C22 .092(3) .077(3) .063(3) .043(3) .012(2) .000(2)
C23 .052(2) .062(2) .056(2) .027(2) .007(2) .007(2)
C24 .045(2) .053(2) .097(3) .017(2) .027(2) .031(2)
C25 .058(2) .097(4) .061(3) .028(2) .022(2) .006(2)

loop_
_atom_type_symbol
_atom_type_description
_atom_type_scat_dispersion_real
_atom_type_scat_dispersion_imag
_atom_type_scat_source
Cu Cu .320 1.265
;International Tables for Crystallography
(1992, Vol. C)
;
C C .003 .002
;International Tables for Crystallography
(1992, Vol. C)
;
H H .000 .000
;International Tables for Crystallography
(1992, Vol. C)
;
O O .011 .006
;International Tables for Crystallography
(1992, Vol. C)
;
N N .006 .003
;International Tables for Crystallography
(1992, Vol. C)
;
Na Na .036 .025
;International Tables for Crystallography
(1992, Vol. C)
;

loop_
_geom_angle_atom_site_label_1
_geom_angle_atom_site_label_2
_geom_angle_atom_site_label_3
_geom_angle_site_symmetry_1
_geom_angle_site_symmetry_3
_geom_angle
_geom_angle_publ_flag
Cu1 Cu1 O1 2_655 . 84.20(10) no
Cu1 Cu1 O2 2_655 2_655 83.60(10) no
Cu1 Cu1 O3 2_655 . 83.30(10) no
Cu1 Cu1 O4 2_655 2_655 84.40(10) no
Cu1 Cu1 O5 2_655 . 174.90(10) no
O1 Cu1 O2 . 2_655 167.70(10) yes
O1 Cu1 O3 . . 88.90(10) no
O1 Cu1 O4 . 2_655 89.10(10) no
O1 Cu1 O5 . . 96.70(10) no
O2 Cu1 O3 2_655 . 90.30(10) no
O2 Cu1 O4 2_655 2_655 89.10(10) no
O2 Cu1 O5 2_655 . 95.60(10) no
O3 Cu1 O4 . 2_655 167.70(10) yes
O3 Cu1 O5 . . 91.70(10) no
O4 Cu1 O5 2_655 . 100.70(10) no
O6 Cu2 O6 . 2_555 180.0 no
O6 Cu2 N1 . . 92.20(10) yes
O6 Cu2 N1 . 2_555 87.80(10) no
O6 Cu2 N1 2_555 . 87.80(10) no
O6 Cu2 N1 2_555 2_555 92.20(10) no
N1 Cu2 N1 . 2_555 180.0 no
Cu1 O1 C1 . . 122.4(2) no
Cu1 O2 C1 2_655 . 124.0(2) no
Cu1 O3 C7 . . 124.2(2) no
Cu1 O4 C7 2_655 . 122.7(2) no
Cu1 O5 C13 . . 134.1(2) yes
Cu2 O6 C13 . . 117.8(2) no
Cu2 N1 C19 . . 120.1(2) no
Cu2 N1 C23 . . 120.3(2) no
C19 N1 C23 . . 119.4(3) no
O1 C1 O2 . . 125.9(3) yes
O1 C1 C2 . . 117.4(3) no
O2 C1 C2 . . 116.7(3) no
C1 C2 C3 . . 115.2(3) no
C1 C2 H1 . . 108.0 no
C1 C2 H2 . . 108.0 no
C3 C2 H1 . . 108.0 no
C3 C2 H2 . . 108.0 no
H1 C2 H2 . . 109.5 no
C2 C3 C4 . . 109.1(4) no
C2 C3 C5 . . 111.9(4) no
C2 C3 C6 . . 108.8(4) no
C4 C3 C5 . . 109.1(5) no
C4 C3 C6 . . 108.9(5) no
C5 C3 C6 . . 109.0(6) no
C3 C4 H3 . . 109.5 no
C3 C4 H4 . . 109.5 no
C3 C4 H5 . . 109.5 no
H3 C4 H4 . . 109.5 no
H3 C4 H5 . . 109.4 no
H4 C4 H5 . . 109.4 no
C3 C5 H6 . . 109.5 no
C3 C5 H7 . . 109.5 no
C3 C5 H8 . . 109.5 no
H6 C5 H7 . . 109.4 no
H6 C5 H8 . . 109.4 no
H7 C5 H8 . . 109.5 no
C3 C6 H9 . . 109.5 no
C3 C6 H10 . . 109.5 no
C3 C6 H11 . . 109.5 no
H9 C6 H10 . . 109.4 no
H9 C6 H11 . . 109.5 no
H10 C6 H11 . . 109.4 no
O3 C7 O4 . . 125.3(3) yes
O3 C7 C8 . . 117.4(3) no
O4 C7 C8 . . 117.3(3) no
C7 C8 C9 . . 114.9(3) no
C7 C8 H12 . . 108.1 no
C7 C8 H13 . . 108.1 no
C9 C8 H12 . . 108.1 no
C9 C8 H13 . . 108.1 no
H12 C8 H13 . . 109.5 no
C8 C9 C10 . . 107.9(3) no
C8 C9 C11 . . 110.7(3) no
C8 C9 C12 . . 109.5(3) no
C10 C9 C11 . . 109.8(3) no
C10 C9 C12 . . 109.3(3) no
C11 C9 C12 . . 109.7(4) no
C9 C10 H14 . . 109.5 no
C9 C10 H15 . . 109.5 no
C9 C10 H16 . . 109.5 no
H14 C10 H15 . . 109.5 no
H14 C10 H16 . . 109.5 no
H15 C10 H16 . . 109.5 no
C9 C11 H17 . . 109.5 no
C9 C11 H18 . . 109.5 no
C9 C11 H19 . . 109.5 no
H17 C11 H18 . . 109.5 no
H17 C11 H19 . . 109.4 no
H18 C11 H19 . . 109.5 no
C9 C12 H20 . . 109.5 no
C9 C12 H21 . . 109.5 no
C9 C12 H22 . . 109.5 no
H20 C12 H21 . . 109.4 no
H20 C12 H22 . . 109.5 no
H21 C12 H22 . . 109.5 no
O5 C13 O6 . . 121.9(3) yes
O5 C13 C14 . . 120.4(3) no
O6 C13 C14 . . 117.7(3) no
C13 C14 C15 . . 119.4(3) no
C13 C14 H23 . . 106.9 no
C13 C14 H24 . . 106.9 no
C15 C14 H23 . . 106.9 no
C15 C14 H24 . . 106.9 no
H23 C14 H24 . . 109.5 no
C14 C15 C16 . . 111.6(4) no
C14 C15 C17 . . 110.3(4) no
C14 C15 C18 . . 107.6(3) no
C16 C15 C17 . . 109.4(4) no
C16 C15 C18 . . 109.1(4) no
C17 C15 C18 . . 108.7(4) no
C15 C16 H25 . . 109.5 no
C15 C16 H26 . . 109.5 no
C15 C16 H27 . . 109.5 no
H25 C16 H26 . . 109.5 no
H25 C16 H27 . . 109.5 no
H26 C16 H27 . . 109.5 no
C15 C17 H28 . . 109.5 no
C15 C17 H29 . . 109.5 no
C15 C17 H30 . . 109.5 no
H28 C17 H29 . . 109.5 no
H28 C17 H30 . . 109.5 no
H29 C17 H30 . . 109.5 no
C15 C18 H31 . . 109.5 no
C15 C18 H32 . . 109.5 no
C15 C18 H33 . . 109.5 no
H31 C18 H32 . . 109.4 no
H31 C18 H33 . . 109.5 no
H32 C18 H33 . . 109.4 no
N1 C19 C20 . . 120.6(4) no
N1 C19 C24 . . 118.5(3) no
C20 C19 C24 . . 120.9(4) no
C19 C20 C21 . . 120.2(4) no
C19 C20 H34 . . 119.9 no
C21 C20 H34 . . 119.9 no
C20 C21 C22 . . 119.2(4) no
C20 C21 H35 . . 120.4 no
C22 C21 H35 . . 120.4 no
C21 C22 C23 . . 120.3(4) no
C21 C22 H36 . . 119.9 no
C23 C22 H36 . . 119.9 no
N1 C23 C22 . . 120.3(4) no
N1 C23 C25 . . 117.9(3) no
C22 C23 C25 . . 121.8(4) no
C19 C24 H37 . . 109.5 no
C19 C24 H38 . . 109.5 no
C19 C24 H39 . . 109.5 no
H37 C24 H38 . . 109.5 no
H37 C24 H39 . . 109.5 no
H38 C24 H39 . . 109.5 no
C23 C25 H40 . . 109.5 no
C23 C25 H41 . . 109.5 no
C23 C25 H42 . . 109.5 no
H40 C25 H41 . . 109.5 no
H40 C25 H42 . . 109.5 no
H41 C25 H42 . . 109.5 no

loop_
_geom_bond_atom_site_label_1
_geom_bond_atom_site_label_2
_geom_bond_site_symmetry_1
_geom_bond_site_symmetry_2
_geom_bond_distance
_geom_bond_publ_flag
Cu1 Cu1 . 2_655 2.6520(10) yes
Cu1 O1 . . 1.972(3) yes
Cu1 O2 . 2_655 1.965(2) yes
Cu1 O3 . . 1.967(2) yes
Cu1 O4 . 2_655 1.967(2) yes
Cu1 O5 . . 2.185(2) yes
Cu2 O5 . . 2.923(2) yes
Cu2 O6 . . 1.938(2) yes
Cu2 O6 . 2_555 1.938(2) no
Cu2 N1 . . 2.050(3) yes
Cu2 N1 . 2_555 2.050(3) no
O1 C1 . . 1.263(4) no
O2 C1 . . 1.243(4) no
O3 C7 . . 1.252(4) no
O4 C7 . . 1.259(4) no
O5 C13 . . 1.238(4) no
O6 C13 . . 1.280(3) no
N1 C19 . . 1.353(4) no
N1 C23 . . 1.350(4) no
C1 C2 . . 1.516(5) no
C2 C3 . . 1.523(6) no
C2 H1 . . .960 no
C2 H2 . . .960 no
C3 C4 . . 1.513(7) no
C3 C5 . . 1.492(8) no
C3 C6 . . 1.518(7) no
C4 H3 . . .960 no
C4 H4 . . .960 no
C4 H5 . . .961 no
C5 H6 . . .961 no
C5 H7 . . .960 no
C5 H8 . . .960 no
C6 H9 . . .960 no
C6 H10 . . .961 no
C6 H11 . . .960 no
C7 C8 . . 1.515(4) no
C8 C9 . . 1.548(5) no
C8 H12 . . .960 no
C8 H13 . . .960 no
C9 C10 . . 1.523(5) no
C9 C11 . . 1.503(5) no
C9 C12 . . 1.526(6) no
C10 H14 . . .960 no
C10 H15 . . .960 no
C10 H16 . . .960 no
C11 H17 . . .960 no
C11 H18 . . .960 no
C11 H19 . . .960 no
C12 H20 . . .960 no
C12 H21 . . .960 no
C12 H22 . . .960 no
C13 C14 . . 1.509(4) no
C14 C15 . . 1.529(5) no
C14 H23 . . .960 no
C14 H24 . . .960 no
C15 C16 . . 1.491(7) no
C15 C17 . . 1.537(6) no
C15 C18 . . 1.523(6) no
C16 H25 . . .960 no
C16 H26 . . .960 no
C16 H27 . . .960 no
C17 H28 . . .960 no
C17 H29 . . .960 no
C17 H30 . . .960 no
C18 H31 . . .960 no
C18 H32 . . .960 no
C18 H33 . . .960 no
C19 C20 . . 1.385(6) no
C19 C24 . . 1.478(6) no
C20 C21 . . 1.361(7) no
C20 H34 . . .960 no
C21 C22 . . 1.355(7) no
C21 H35 . . .960 no
C22 C23 . . 1.395(6) no
C22 H36 . . .960 no
C23 C25 . . 1.485(6) no
C24 H37 . . .960 no
C24 H38 . . .960 no
C24 H39 . . .960 no
C25 H40 . . .960 no
C25 H41 . . .960 no
C25 H42 . . .960 no

loop_
_geom_contact_atom_site_label_1
_geom_contact_atom_site_label_2
_geom_contact_distance
_geom_contact_site_symmetry_2
Cu1 Cu1 2.6515(9) 2_655

loop_
_geom_torsion_atom_site_label_1
_geom_torsion_atom_site_label_2
_geom_torsion_atom_site_label_3
_geom_torsion_atom_site_label_4
_geom_torsion
_geom_torsion_publ_flag
Cu1 O5 C13 O6 173.8(2) yes
Cu2 O6 C13 O5 7.7(4) yes
